data_7064179
loop_
_publ_author_name
'Awe, Babatunde'
'Swart, Glendin'
'Erasmus, Elizabeth'
'Landman, Maril\'e'
'Malan, Frederick Pieter'

_publ_section_title
;
 Unlocking reactivity: synthetic, structural and catalytic exploration of
 ruthenium(II) complexes featuring pdc and NHC ligands
;
_journal_name_full 'New Journal of Chemistry'
_journal_paper_doi 10.1039/D5NJ03988F
_journal_year 2026
_chemical_formula_moiety 'C18 H21 N3 O5 Ru'
_chemical_formula_sum 'C18 H21 N3 O5 Ru'
_chemical_formula_weight 460.45
_space_group_crystal_system triclinic
_space_group_IT_number 2
_space_group_name_Hall '-P 1'
_space_group_name_H-M_alt 'P -1'
_atom_sites_solution_hydrogens mixed
_atom_sites_solution_primary dual
_audit_creation_date 2025-11-07
_audit_creation_method
;
Olex2 1.3-ac4
(compiled 2018.12.18 svn.r3554 for Rigaku Oxford Diffraction, GUI svn.r1)
;
_audit_update_record
;
2025-11-28 deposited with the CCDC.	2025-12-08 downloaded from the CCDC.
;
_cell_angle_alpha 74.531(3)
_cell_angle_beta 64.202(3)
_cell_angle_gamma 79.030(3)
_cell_formula_units_Z 2
_cell_length_a 9.7789(8)
_cell_length_b 10.0997(9)
_cell_length_c 10.8427(9)
_cell_measurement_reflns_used 4912
_cell_measurement_temperature 150.00(2)
_cell_measurement_theta_max 22.68
_cell_measurement_theta_min 2.43
_cell_volume 925.81(14)
_computing_cell_refinement 'Bruker APEX3 Bruker-AXS, Madison WI'
_computing_data_collection 'Bruker APEX3 Bruker-AXS, Madison WI'
_computing_data_reduction 'SAINT V8.38A Bruker-AXS, Madison WI'
_computing_molecular_graphics 'Olex2 (Dolomanov et al., 2009)'
_computing_publication_material 'Olex2 (Dolomanov et al., 2009)'
_computing_structure_refinement 'ShelXL (Sheldrick, 2015)'
_computing_structure_solution 'ShelXT (Sheldrick, 2015)'
_diffrn_ambient_temperature 150.00(2)
_diffrn_measured_fraction_theta_full 0.999
_diffrn_measured_fraction_theta_max 0.999
_diffrn_measurement_device_type 'Bruker APEX-III CCD'
_diffrn_measurement_method '\f and \w scans'
_diffrn_radiation_type MoK\a
_diffrn_radiation_wavelength 0.71073
_diffrn_reflns_av_R_equivalents 0.1304
_diffrn_reflns_av_unetI/netI 0.0589
_diffrn_reflns_Laue_measured_fraction_full 0.999
_diffrn_reflns_Laue_measured_fraction_max 0.999
_diffrn_reflns_limit_h_max 12
_diffrn_reflns_limit_h_min -11
_diffrn_reflns_limit_k_max 12
_diffrn_reflns_limit_k_min -12
_diffrn_reflns_limit_l_max 13
_diffrn_reflns_limit_l_min -13
_diffrn_reflns_number 41333
_diffrn_reflns_point_group_measured_fraction_full 0.999
_diffrn_reflns_point_group_measured_fraction_max 0.999
_diffrn_reflns_theta_full 25.000
_diffrn_reflns_theta_max 26.496
_diffrn_reflns_theta_min 2.100
_diffrn_standards_number 0
_exptl_absorpt_coefficient_mu 0.882
_exptl_absorpt_correction_T_max 0.7454
_exptl_absorpt_correction_T_min 0.6865
_exptl_absorpt_correction_type none
_exptl_absorpt_process_details
;
SADABS-2016/2 (Bruker,2016/2) was used for absorption correction.
wR2(int) was 0.1713 before and 0.0744 after correction.
The Ratio of minimum to maximum transmission is 0.9210.
The \l/2 correction factor is Not present.
;
_exptl_crystal_colour orange
_exptl_crystal_colour_primary orange
_exptl_crystal_density_diffrn 1.652
_exptl_crystal_description block
_exptl_crystal_F_000 468
_exptl_crystal_size_max 0.150
_exptl_crystal_size_mid 0.130
_exptl_crystal_size_min 0.100
_refine_diff_density_max 0.770
_refine_diff_density_min -0.811
_refine_diff_density_rms 0.110
_refine_ls_extinction_method none
_refine_ls_goodness_of_fit_ref 1.061
_refine_ls_hydrogen_treatment mixed
_refine_ls_matrix_type full
_refine_ls_number_parameters 259
_refine_ls_number_reflns 3832
_refine_ls_number_restraints 0
_refine_ls_restrained_S_all 1.061
_refine_ls_R_factor_all 0.0578
_refine_ls_R_factor_gt 0.0437
_refine_ls_shift/su_max 0.000
_refine_ls_shift/su_mean 0.000
_refine_ls_structure_factor_coef Fsqd
_refine_ls_weighting_details 'w=1/[\s^2^(Fo^2^)+(0.0483P)^2^+0.4355P] where P=(Fo^2^+2Fc^2^)/3'
_refine_ls_weighting_scheme calc
_refine_ls_wR_factor_gt 0.0959
_refine_ls_wR_factor_ref 0.1030
_reflns_Friedel_coverage 0.000
_reflns_number_gt 3160
_reflns_number_total 3832
_reflns_threshold_expression 'I > 2\s(I)'
_cod_data_source_file d5nj03988f2.cif
_cod_data_source_block mo_ba68_lt_0m_a
_cod_database_code 7064179
_shelxl_version_number 2013-3
_shelx_space_group_comment
;
The symmetry employed for this shelxl refinement is uniquely defined
by the following loop, which should always be used as a source of
symmetry information in preference to the above space-group names.
They are only intended as comments.
;
_olex2_refinement_description
;
1. Fixed Uiso
 At 1.2 times of:
  All C(H,H) groups, H4 of C4, H15B of H15A, H13B of H13A, H5 of C5, H3 of C3,
   H10 of C10
 At 1.5 times of:
  All O(H,H) groups, H14A of C14, H14C of H14B, H17C of H17B, H17A of C17
2.a Secondary CH2 refined with riding coordinates:
 C11(H11A,H11B), C13(H13A,H13B), C15(H15A,H15B)
2.b Aromatic/amide H refined with riding coordinates:
 C5(H5), C4(H4), C3(H3), C10(H10), C9(H9)
2.c X=CH2 refined with riding coordinates:
 C18(H18A,H18B)
2.d Idealised Me refined as rotating group:
 C14(H14A,H14B,H14C), C17(H17A,H17B,H17C)
;
_olex2_submission_special_instructions 'No special instructions were received'

loop_
_space_group_symop_operation_xyz
'x, y, z'
'-x, -y, -z'

loop_
_atom_site_label
_atom_site_type_symbol
_atom_site_fract_x
_atom_site_fract_y
_atom_site_fract_z
_atom_site_U_iso_or_equiv
_atom_site_adp_type
_atom_site_occupancy
_atom_site_site_symmetry_order
_atom_site_calc_flag
_atom_site_refinement_flags_posn
_atom_site_refinement_flags_adp
_atom_site_refinement_flags_occupancy
_atom_site_disorder_assembly
_atom_site_disorder_group
Ru1 Ru 0.21889(4) 0.78399(3) 0.43033(3) 0.02261(12) Uani 1 1 d . . . . .
O3 O 0.1756(3) 0.9774(3) 0.3081(3) 0.0262(6) Uani 1 1 d . . . . .
O1 O 0.2247(3) 0.5682(3) 0.4953(3) 0.0267(6) Uani 1 1 d . . . . .
O5 O -0.0255(3) 0.7974(3) 0.5678(3) 0.0337(7) Uani 1 1 d . . . . .
H5A H -0.083(6) 0.753(6) 0.567(6) 0.051 Uiso 1 1 d R . . . .
H5B H -0.083(6) 0.876(6) 0.593(5) 0.051 Uiso 1 1 d R . . . .
O2 O 0.1874(3) 0.3782(3) 0.4507(3) 0.0306(7) Uani 1 1 d . . . . .
N1 N 0.1608(4) 0.7282(3) 0.2962(3) 0.0234(7) Uani 1 1 d . . . . .
N2 N 0.5286(4) 0.7419(4) 0.4007(3) 0.0299(8) Uani 1 1 d . . . . .
N3 N 0.5484(4) 0.8009(3) 0.1903(3) 0.0267(8) Uani 1 1 d . . . . .
C8 C 0.4424(5) 0.7738(4) 0.3249(4) 0.0264(9) Uani 1 1 d . . . . .
C6 C 0.1213(5) 0.8279(4) 0.2033(4) 0.0246(9) Uani 1 1 d . . . . .
C7 C 0.1329(5) 0.9702(4) 0.2118(4) 0.0259(9) Uani 1 1 d . . . . .
C1 C 0.1902(5) 0.5044(4) 0.4265(4) 0.0258(9) Uani 1 1 d . . . . .
C2 C 0.1502(4) 0.5940(4) 0.3095(4) 0.0236(8) Uani 1 1 d . . . . .
C11 C 0.4529(5) 0.7018(5) 0.5534(4) 0.0326(10) Uani 1 1 d . . . . .
H11A H 0.5074 0.7338 0.5971 0.034(12) Uiso 1 1 calc R . . . .
H11B H 0.4537 0.6001 0.5826 0.038(13) Uiso 1 1 calc R . . . .
C12 C 0.2903(5) 0.7664(4) 0.6002(4) 0.0278(9) Uani 1 1 d . . . . .
C14 C 0.1864(5) 0.6908(5) 0.7403(4) 0.0315(10) Uani 1 1 d . . . . .
H14A H 0.0844 0.7397 0.7683 0.047 Uiso 1 1 calc GR . . . .
H14B H 0.2265 0.6862 0.8101 0.023(11) Uiso 1 1 calc GR . . . .
H14C H 0.1806 0.5972 0.7341 0.034 Uiso 1 1 calc GR . . . .
C13 C 0.2580(5) 0.9049(4) 0.5464(4) 0.0294(9) Uani 1 1 d . . . . .
H13A H 0.3460 0.9616 0.4942 0.040(13) Uiso 1 1 calc R . . . .
H13B H 0.1666 0.9532 0.6089 0.048 Uiso 1 1 calc R . . . .
C5 C 0.0744(5) 0.7922(4) 0.1142(4) 0.0283(9) Uani 1 1 d . . . . .
H5 H 0.0491 0.8610 0.0466 0.034 Uiso 1 1 calc R . . . .
C4 C 0.0651(5) 0.6539(4) 0.1255(4) 0.0290(9) Uani 1 1 d . . . . .
H4 H 0.0329 0.6276 0.0651 0.035 Uiso 1 1 calc R . . . .
C15 C 0.5221(5) 0.8275(4) 0.0639(4) 0.0291(9) Uani 1 1 d . . . . .
H15A H 0.5839 0.9028 -0.0051 0.039(13) Uiso 1 1 calc R . . . .
H15B H 0.4135 0.8600 0.0864 0.047 Uiso 1 1 calc R . . . .
C3 C 0.1024(5) 0.5530(4) 0.2249(4) 0.0271(9) Uani 1 1 d . . . . .
H3 H 0.0949 0.4583 0.2338 0.033 Uiso 1 1 calc R . . . .
C10 C 0.6943(5) 0.7869(5) 0.1847(5) 0.0361(10) Uani 1 1 d . . . . .
H10 H 0.7860 0.8010 0.1027 0.043 Uiso 1 1 calc R . . . .
C9 C 0.6812(5) 0.7493(5) 0.3176(5) 0.0362(11) Uani 1 1 d . . . . .
H9 H 0.7618 0.7314 0.3480 0.024(11) Uiso 1 1 calc R . . . .
C16 C 0.5604(5) 0.7050(5) -0.0019(5) 0.0354(10) Uani 1 1 d . . . . .
O4 O 0.1040(4) 1.0710(3) 0.1313(3) 0.0334(7) Uani 1 1 d . . . . .
C17 C 0.5504(7) 0.7421(6) -0.1423(5) 0.0541(14) Uani 1 1 d . . . . .
H17A H 0.4463 0.7794 -0.1304 0.081 Uiso 1 1 calc GR . . . .
H17B H 0.5768 0.6594 -0.1819 0.07(2) Uiso 1 1 calc GR . . . .
H17C H 0.6216 0.8114 -0.2058 0.111 Uiso 1 1 calc GR . . . .
C18 C 0.5976(6) 0.5810(5) 0.0581(6) 0.0479(13) Uani 1 1 d . . . . .
H18A H 0.6011 0.5661 0.1471 0.058 Uiso 1 1 calc R . . . .
H18B H 0.6211 0.5061 0.0127 0.058 Uiso 1 1 calc R . . . .

loop_
_atom_site_aniso_label
_atom_site_aniso_U_11
_atom_site_aniso_U_22
_atom_site_aniso_U_33
_atom_site_aniso_U_23
_atom_site_aniso_U_13
_atom_site_aniso_U_12
Ru1 0.01982(19) 0.02337(18) 0.02463(18) -0.00618(12) -0.00880(13) -0.00068(12)
O3 0.0265(16) 0.0252(14) 0.0288(15) -0.0059(12) -0.0130(12) -0.0012(12)
O1 0.0275(16) 0.0257(14) 0.0292(15) -0.0057(12) -0.0136(13) -0.0025(12)
O5 0.0208(16) 0.0336(17) 0.0454(18) -0.0201(14) -0.0047(14) -0.0038(13)
O2 0.0310(17) 0.0255(15) 0.0384(17) -0.0062(13) -0.0176(14) -0.0013(12)
N1 0.0178(17) 0.0233(17) 0.0245(17) -0.0053(13) -0.0054(14) 0.0007(13)
N2 0.0230(19) 0.040(2) 0.0236(17) -0.0051(15) -0.0083(15) -0.0013(16)
N3 0.0213(19) 0.0308(18) 0.0248(17) -0.0034(14) -0.0082(14) -0.0013(14)
C8 0.028(2) 0.024(2) 0.026(2) -0.0037(16) -0.0109(18) -0.0007(17)
C6 0.019(2) 0.028(2) 0.024(2) -0.0046(16) -0.0080(16) 0.0010(16)
C7 0.018(2) 0.030(2) 0.023(2) -0.0061(17) -0.0029(16) -0.0002(17)
C1 0.019(2) 0.028(2) 0.028(2) -0.0093(17) -0.0069(17) 0.0012(16)
C2 0.019(2) 0.026(2) 0.0233(19) -0.0090(16) -0.0040(16) -0.0020(16)
C11 0.024(2) 0.044(3) 0.030(2) -0.0076(19) -0.0124(19) -0.0004(19)
C12 0.026(2) 0.036(2) 0.026(2) -0.0087(18) -0.0126(18) -0.0048(18)
C14 0.030(2) 0.040(2) 0.025(2) -0.0054(18) -0.0105(18) -0.0069(19)
C13 0.030(2) 0.033(2) 0.029(2) -0.0107(18) -0.0114(18) -0.0048(19)
C5 0.022(2) 0.034(2) 0.024(2) -0.0056(17) -0.0063(17) -0.0006(17)
C4 0.023(2) 0.040(2) 0.027(2) -0.0100(18) -0.0116(18) -0.0028(18)
C15 0.026(2) 0.033(2) 0.027(2) -0.0024(17) -0.0123(18) -0.0016(18)
C3 0.025(2) 0.029(2) 0.025(2) -0.0096(17) -0.0064(17) -0.0011(17)
C10 0.023(2) 0.044(3) 0.037(2) -0.004(2) -0.0111(19) 0.000(2)
C9 0.023(2) 0.051(3) 0.033(2) -0.001(2) -0.014(2) -0.003(2)
C16 0.023(2) 0.048(3) 0.034(2) -0.015(2) -0.0085(19) -0.001(2)
O4 0.0371(18) 0.0294(16) 0.0303(16) -0.0014(13) -0.0137(14) -0.0019(13)
C17 0.060(4) 0.069(4) 0.040(3) -0.019(3) -0.021(3) -0.006(3)
C18 0.051(3) 0.040(3) 0.053(3) -0.017(2) -0.022(3) 0.008(2)

loop_
_atom_type_symbol
_atom_type_description
_atom_type_scat_dispersion_real
_atom_type_scat_dispersion_imag
_atom_type_scat_source
C C 0.0033 0.0016 'International Tables Vol C Tables 4.2.6.8 and 6.1.1.4'
H H 0.0000 0.0000 'International Tables Vol C Tables 4.2.6.8 and 6.1.1.4'
N N 0.0061 0.0033 'International Tables Vol C Tables 4.2.6.8 and 6.1.1.4'
O O 0.0106 0.0060 'International Tables Vol C Tables 4.2.6.8 and 6.1.1.4'
Ru Ru -1.2594 0.8363 'International Tables Vol C Tables 4.2.6.8 and 6.1.1.4'

loop_
_geom_angle_atom_site_label_1
_geom_angle_atom_site_label_2
_geom_angle_atom_site_label_3
_geom_angle
_geom_angle_site_symmetry_1
_geom_angle_site_symmetry_3
_geom_angle_publ_flag
O3 Ru1 O5 87.15(12) . . ?
O3 Ru1 C12 122.76(13) . . ?
O3 Ru1 C13 85.35(13) . . ?
O1 Ru1 O3 154.49(11) . . ?
O1 Ru1 O5 89.06(12) . . ?
O1 Ru1 C12 82.66(13) . . ?
O1 Ru1 C13 119.84(14) . . ?
N1 Ru1 O3 77.36(12) . . ?
N1 Ru1 O1 77.26(12) . . ?
N1 Ru1 O5 87.13(13) . . ?
N1 Ru1 C12 159.89(14) . . ?
N1 Ru1 C13 162.50(14) . . ?
C8 Ru1 O3 95.45(14) . . ?
C8 Ru1 O1 91.07(14) . . ?
C8 Ru1 O5 173.56(15) . . ?
C8 Ru1 N1 99.18(15) . . ?
C8 Ru1 C12 79.90(16) . . ?
C8 Ru1 C13 84.99(17) . . ?
C12 Ru1 O5 93.73(14) . . ?
C13 Ru1 O5 89.36(14) . . ?
C13 Ru1 C12 37.51(16) . . ?
C7 O3 Ru1 115.2(2) . . ?
C1 O1 Ru1 116.0(3) . . ?
Ru1 O5 H5A 122(4) . . ?
Ru1 O5 H5B 126(3) . . ?
H5A O5 H5B 104(5) . . ?
C6 N1 Ru1 118.7(3) . . ?
C2 N1 Ru1 118.9(3) . . ?
C2 N1 C6 122.1(4) . . ?
C8 N2 C11 118.8(3) . . ?
C8 N2 C9 112.4(3) . . ?
C9 N2 C11 128.8(4) . . ?
C8 N3 C15 126.9(4) . . ?
C8 N3 C10 111.6(4) . . ?
C10 N3 C15 121.2(3) . . ?
N2 C8 Ru1 117.1(3) . . ?
N2 C8 N3 102.9(3) . . ?
N3 C8 Ru1 139.7(3) . . ?
N1 C6 C7 113.4(4) . . ?
N1 C6 C5 119.8(4) . . ?
C5 C6 C7 126.9(4) . . ?
O3 C7 C6 115.3(3) . . ?
O4 C7 O3 124.1(4) . . ?
O4 C7 C6 120.5(4) . . ?
O1 C1 C2 115.7(3) . . ?
O2 C1 O1 124.6(4) . . ?
O2 C1 C2 119.7(4) . . ?
N1 C2 C1 112.1(3) . . ?
N1 C2 C3 120.4(4) . . ?
C3 C2 C1 127.5(4) . . ?
N2 C11 H11A 110.0 . . ?
N2 C11 H11B 110.0 . . ?
N2 C11 C12 108.6(3) . . ?
H11A C11 H11B 108.3 . . ?
C12 C11 H11A 110.0 . . ?
C12 C11 H11B 110.0 . . ?
C11 C12 Ru1 107.1(3) . . ?
C14 C12 Ru1 114.4(3) . . ?
C14 C12 C11 112.7(4) . . ?
C13 C12 Ru1 69.7(2) . . ?
C13 C12 C11 120.6(4) . . ?
C13 C12 C14 122.4(4) . . ?
C12 C14 H14A 109.5 . . ?
C12 C14 H14B 109.5 . . ?
C12 C14 H14C 109.5 . . ?
H14A C14 H14B 109.5 . . ?
H14A C14 H14C 109.5 . . ?
H14B C14 H14C 109.5 . . ?
Ru1 C13 H13A 116.3 . . ?
Ru1 C13 H13B 116.3 . . ?
C12 C13 Ru1 72.8(2) . . ?
C12 C13 H13A 116.3 . . ?
C12 C13 H13B 116.3 . . ?
H13A C13 H13B 113.3 . . ?
C6 C5 H5 120.7 . . ?
C6 C5 C4 118.6(4) . . ?
C4 C5 H5 120.7 . . ?
C5 C4 H4 119.7 . . ?
C5 C4 C3 120.6(4) . . ?
C3 C4 H4 119.7 . . ?
N3 C15 H15A 108.7 . . ?
N3 C15 H15B 108.7 . . ?
N3 C15 C16 114.1(4) . . ?
H15A C15 H15B 107.6 . . ?
C16 C15 H15A 108.7 . . ?
C16 C15 H15B 108.7 . . ?
C2 C3 C4 118.4(4) . . ?
C2 C3 H3 120.8 . . ?
C4 C3 H3 120.8 . . ?
N3 C10 H10 126.6 . . ?
C9 C10 N3 106.7(4) . . ?
C9 C10 H10 126.6 . . ?
N2 C9 H9 126.8 . . ?
C10 C9 N2 106.4(4) . . ?
C10 C9 H9 126.8 . . ?
C15 C16 C17 112.1(4) . . ?
C18 C16 C15 122.8(4) . . ?
C18 C16 C17 125.1(5) . . ?
C16 C17 H17A 109.5 . . ?
C16 C17 H17B 109.5 . . ?
C16 C17 H17C 109.5 . . ?
H17A C17 H17B 109.5 . . ?
H17A C17 H17C 109.5 . . ?
H17B C17 H17C 109.5 . . ?
C16 C18 H18A 120.0 . . ?
C16 C18 H18B 120.0 . . ?
H18A C18 H18B 120.0 . . ?

loop_
_geom_bond_atom_site_label_1
_geom_bond_atom_site_label_2
_geom_bond_distance
_geom_bond_site_symmetry_2
_geom_bond_publ_flag
Ru1 O3 2.131(3) . ?
Ru1 O1 2.102(3) . ?
Ru1 O5 2.199(3) . ?
Ru1 N1 2.008(3) . ?
Ru1 C8 1.974(4) . ?
Ru1 C12 2.193(4) . ?
Ru1 C13 2.153(4) . ?
O3 C7 1.305(5) . ?
O1 C1 1.282(5) . ?
O5 H5A 0.79(6) . ?
O5 H5B 0.91(5) . ?
O2 C1 1.234(5) . ?
N1 C6 1.352(5) . ?
N1 C2 1.343(5) . ?
N2 C8 1.360(5) . ?
N2 C11 1.464(5) . ?
N2 C9 1.372(6) . ?
N3 C8 1.363(5) . ?
N3 C15 1.449(5) . ?
N3 C10 1.382(6) . ?
C6 C7 1.493(6) . ?
C6 C5 1.381(6) . ?
C7 O4 1.228(5) . ?
C1 C2 1.505(6) . ?
C2 C3 1.371(6) . ?
C11 H11A 0.9900 . ?
C11 H11B 0.9900 . ?
C11 C12 1.514(6) . ?
C12 C14 1.502(6) . ?
C12 C13 1.398(6) . ?
C14 H14A 0.9800 . ?
C14 H14B 0.9800 . ?
C14 H14C 0.9800 . ?
C13 H13A 0.9900 . ?
C13 H13B 0.9900 . ?
C5 H5 0.9500 . ?
C5 C4 1.386(6) . ?
C4 H4 0.9500 . ?
C4 C3 1.396(6) . ?
C15 H15A 0.9900 . ?
C15 H15B 0.9900 . ?
C15 C16 1.498(6) . ?
C3 H3 0.9500 . ?
C10 H10 0.9500 . ?
C10 C9 1.343(6) . ?
C9 H9 0.9500 . ?
C16 C17 1.510(7) . ?
C16 C18 1.313(7) . ?
C17 H17A 0.9800 . ?
C17 H17B 0.9800 . ?
C17 H17C 0.9800 . ?
C18 H18A 0.9500 . ?
C18 H18B 0.9500 . ?

loop_
_geom_torsion_atom_site_label_1
_geom_torsion_atom_site_label_2
_geom_torsion_atom_site_label_3
_geom_torsion_atom_site_label_4
_geom_torsion
_geom_torsion_site_symmetry_1
_geom_torsion_site_symmetry_2
_geom_torsion_site_symmetry_3
_geom_torsion_site_symmetry_4
_geom_torsion_publ_flag
Ru1 O3 C7 C6 0.1(4) . . . . ?
Ru1 O3 C7 O4 -179.6(3) . . . . ?
Ru1 O1 C1 O2 -179.8(3) . . . . ?
Ru1 O1 C1 C2 -0.2(4) . . . . ?
Ru1 N1 C6 C7 2.2(4) . . . . ?
Ru1 N1 C6 C5 -177.1(3) . . . . ?
Ru1 N1 C2 C1 -1.7(4) . . . . ?
Ru1 N1 C2 C3 176.2(3) . . . . ?
O1 C1 C2 N1 1.2(5) . . . . ?
O1 C1 C2 C3 -176.6(4) . . . . ?
O2 C1 C2 N1 -179.2(3) . . . . ?
O2 C1 C2 C3 3.0(6) . . . . ?
N1 C6 C7 O3 -1.4(5) . . . . ?
N1 C6 C7 O4 178.2(4) . . . . ?
N1 C6 C5 C4 1.8(6) . . . . ?
N1 C2 C3 C4 -0.1(6) . . . . ?
N2 C11 C12 Ru1 30.4(4) . . . . ?
N2 C11 C12 C14 157.0(3) . . . . ?
N2 C11 C12 C13 -45.8(5) . . . . ?
N3 C15 C16 C17 -172.7(4) . . . . ?
N3 C15 C16 C18 7.4(7) . . . . ?
N3 C10 C9 N2 -0.2(5) . . . . ?
C8 N2 C11 C12 -26.3(5) . . . . ?
C8 N2 C9 C10 0.0(5) . . . . ?
C8 N3 C15 C16 -99.1(5) . . . . ?
C8 N3 C10 C9 0.4(5) . . . . ?
C6 N1 C2 C1 -176.0(3) . . . . ?
C6 N1 C2 C3 2.0(6) . . . . ?
C6 C5 C4 C3 0.0(6) . . . . ?
C7 C6 C5 C4 -177.4(4) . . . . ?
C1 C2 C3 C4 177.5(4) . . . . ?
C2 N1 C6 C7 176.5(3) . . . . ?
C2 N1 C6 C5 -2.8(6) . . . . ?
C11 N2 C8 Ru1 7.0(5) . . . . ?
C11 N2 C8 N3 -178.1(3) . . . . ?
C11 N2 C9 C10 178.1(4) . . . . ?
C11 C12 C13 Ru1 98.3(4) . . . . ?
C14 C12 C13 Ru1 -106.7(4) . . . . ?
C5 C6 C7 O3 177.9(4) . . . . ?
C5 C6 C7 O4 -2.5(6) . . . . ?
C5 C4 C3 C2 -0.8(6) . . . . ?
C15 N3 C8 Ru1 -13.5(7) . . . . ?
C15 N3 C8 N2 173.5(4) . . . . ?
C15 N3 C10 C9 -173.9(4) . . . . ?
C10 N3 C8 Ru1 172.6(4) . . . . ?
C10 N3 C8 N2 -0.4(5) . . . . ?
C10 N3 C15 C16 74.3(5) . . . . ?
C9 N2 C8 Ru1 -174.6(3) . . . . ?
C9 N2 C8 N3 0.3(5) . . . . ?
C9 N2 C11 C12 155.6(4) . . . . ?
